data_7224151
loop_
_publ_author_name
'Rananaware, Anushri'
'La, Duong Duc'
'Leslie Jackson, Sam'
'Bhosale, Sheshanath V.'

_publ_section_title
;
 Construction of highly efficient near-IR solid emitter based on
 naphthalene diimide with AIE-active tetraphenylethene periphery
;
_journal_name_full 'RSC Adv.'
_journal_paper_doi 10.1039/C6RA00907G
_journal_year 2016
_chemical_formula_moiety 'C134 H110 N6 O4, 2(C2 H2 Cl3), 4(C H Cl3)'
_chemical_formula_sum 'C142 H118 Cl18 N6 O4'
_chemical_formula_weight 2610.52
_chemical_name_systematic '4-(1, 2, 2-triphenylvinyl) aniline '
_space_group_crystal_system triclinic
_space_group_IT_number 2
_space_group_name_Hall '-P 1'
_space_group_name_H-M_alt 'P -1'
_symmetry_space_group_name_Hall '-P 1'
_symmetry_space_group_name_H-M 'P -1'
_atom_sites_solution_hydrogens geom
_atom_sites_solution_primary direct
_atom_sites_solution_secondary difmap
_audit_creation_date 2015-06-12
_audit_creation_method
;
Sheldrick, G.M. (2008). Acta Cryst. A64, 112-122.
;
_audit_update_record
;
2015-06-12 deposited with the CCDC.
2016-02-04 downloaded from the CCDC.
;
_cell_angle_alpha 95.031(8)
_cell_angle_beta 107.348(7)
_cell_angle_gamma 110.750(8)
_cell_formula_units_Z 1
_cell_length_a 13.423(6)
_cell_length_b 14.682(6)
_cell_length_c 18.745(8)
_cell_measurement_temperature 200(2)
_cell_volume 3219(2)
_computing_cell_refinement 'Bruker SAINT'
_computing_data_collection 'Bruker SMART'
_computing_data_reduction 'Bruker SHELXTL XPREP'
_computing_molecular_graphics 'Olex2 (Dolomanov et al., 2009)'
_computing_publication_material 'Olex2 (Dolomanov et al., 2009)'
_computing_structure_refinement 'ShelXL (Sheldrick, 2008)'
_computing_structure_solution 'SHELXS-97 (Sheldrick, 2008)'
_diffrn_ambient_temperature 200
_diffrn_measured_fraction_theta_full 0.971
_diffrn_measured_fraction_theta_max 0.971
_diffrn_measurement_device_type 'APEX II CCD detector'
_diffrn_measurement_method CCD
_diffrn_radiation_type MoK\a
_diffrn_radiation_wavelength 0.71073
_diffrn_reflns_av_R_equivalents 0.0749
_diffrn_reflns_av_unetI/netI 0.1317
_diffrn_reflns_laue_measured_fraction_full 0.581
_diffrn_reflns_laue_measured_fraction_max 0.971
_diffrn_reflns_limit_h_max 13
_diffrn_reflns_limit_h_min -13
_diffrn_reflns_limit_k_max 14
_diffrn_reflns_limit_k_min -14
_diffrn_reflns_limit_l_max 18
_diffrn_reflns_limit_l_min -18
_diffrn_reflns_number 12928
_diffrn_reflns_point_group_measured_fraction_full 0.581
_diffrn_reflns_point_group_measured_fraction_max 0.971
_diffrn_reflns_theta_full 25.242
_diffrn_reflns_theta_max 25.242
_diffrn_reflns_theta_min 1.703
_diffrn_source 'fine-focus sealed tube'
_exptl_absorpt_coefficient_mu 0.440
_exptl_absorpt_correction_T_max 0.967
_exptl_absorpt_correction_T_min 0.932
_exptl_absorpt_correction_type multi-scan
_exptl_absorpt_process_details 'Sheldrick, G. M., SADABS 1997'
_exptl_crystal_colour 'dark black'
_exptl_crystal_density_diffrn 1.347
_exptl_crystal_density_method 'not measured'
_exptl_crystal_description needles
_exptl_crystal_F_000 1350
_exptl_crystal_recrystallization_method 'Vapour Deposition'
_exptl_crystal_size_max 0.576
_exptl_crystal_size_mid 0.134
_exptl_crystal_size_min 0.076
_refine_diff_density_max 0.673
_refine_diff_density_min -0.632
_refine_diff_density_rms 0.098
_refine_ls_extinction_method none
_refine_ls_goodness_of_fit_ref 0.940
_refine_ls_hydrogen_treatment constr
_refine_ls_matrix_type full
_refine_ls_number_parameters 802
_refine_ls_number_reflns 6978
_refine_ls_number_restraints 113
_refine_ls_restrained_S_all 0.958
_refine_ls_R_factor_all 0.1916
_refine_ls_R_factor_gt 0.0987
_refine_ls_shift/su_max 0.000
_refine_ls_shift/su_mean 0.000
_refine_ls_structure_factor_coef Fsqd
_refine_ls_weighting_details 'w=1/[\s^2^(Fo^2^)+(0.1840P)^2^] where P=(Fo^2^+2Fc^2^)/3'
_refine_ls_weighting_scheme calc
_refine_ls_wR_factor_gt 0.2503
_refine_ls_wR_factor_ref 0.2955
_reflns_Friedel_coverage 0.000
_reflns_number_gt 3216
_reflns_number_total 6978
_reflns_threshold_expression 'I > 2\s(I)'
_cod_data_source_file c6ra00907g2.cif
_cod_data_source_block shelxl
_cod_database_code 7224151
_shelx_space_group_comment
;
The symmetry employed for this shelxl refinement is uniquely defined
by the following loop, which should always be used as a source of
symmetry information in preference to the above space-group names.
They are only intended as comments.
;
_exptl_crystal_f_000' 1353.08
_olex2_refinement_description
;
1. Fixed Uiso
 At 1.2 times of:
  All C(H) groups, All C(H,H) groups, All N(H) groups
 At 1.5 times of:
  All C(H,H,H) groups
2. Restrained distances
 C67-C66
 1.5 with sigma of 0.02
 C63-C62
 1.54 with sigma of 0.02
 C65-C64 \\sim C64-C63
 with sigma of 0.02
 C64-C63 \\sim C62-C61
 with sigma of 0.02
 Cl7-Cl8 \\sim Cl7-Cl12 \\sim Cl12-Cl8
 with sigma of 0.02
 C63-C64 \\sim C65-C66
 with sigma of 0.02
 C69-Cl7 \\sim C69-Cl8 \\sim C69-Cl12
 with sigma of 0.02
 Cl9-C70 \\sim C70-Cl10
 with sigma of 0.02
 Cl9-C70 \\sim C70-Cl11
 with sigma of 0.02
 Cl10-C70 \\sim C70-Cl11
 with sigma of 0.02
 C72-Cl6 \\sim C72-Cl4 \\sim C72-Cl5
 with sigma of 0.02
 C71-Cl5 \\sim C71-Cl6 \\sim C71-Cl4
 with sigma of 0.02
3. Uiso/Uaniso restraints and constraints
C60 \\sim C61: within 1.7A with sigma of 0.04 and sigma for terminal atoms of
0.08
C62 \\sim C63: within 1.7A with sigma of 0.04 and sigma for terminal atoms of
0.08
C62 \\sim C64 \\sim C61 \\sim C63: within 1.7A with sigma of 0.04 and sigma for
terminal atoms of 0.08
Cl11 \\sim Cl10 \\sim Cl9: within 1.7A with sigma of 0.04 and sigma for
terminal atoms of 0.08
Cl11 \\sim Cl10 \\sim Cl9 \\sim Cl7 \\sim Cl8 \\sim Cl12: within 1.7A with
sigma of 0.04 and sigma for terminal atoms of 0.08
C8 \\sim N3 \\sim C7: within 1.7A with sigma of 0.04 and sigma for terminal
atoms of 0.08
C34 \\sim N2 \\sim C6: within 1.7A with sigma of 0.04 and sigma for terminal
atoms of 0.08
N3 \\sim N2 \\sim N1: within 1.7A with sigma of 0.04 and sigma for terminal
atoms of 0.08
Cl3 \\sim Cl2 \\sim Cl1 \\sim Cl7 \\sim Cl8 \\sim Cl12: within 1.7A with sigma
of 0.04 and sigma for terminal atoms of 0.08
C64 \\sim C65 \\sim C66 \\sim C63: within 1.7A with sigma of 0.04 and sigma for
terminal atoms of 0.08
C60 \\sim C62 \\sim C64 \\sim C65 \\sim C61 \\sim C66 \\sim C63: within 1.7A
with sigma of 0.04 and sigma for terminal atoms of 0.08
Cl7 \\sim Cl8 \\sim C69 \\sim Cl12: within 1.7A with sigma of 0.02 and sigma
for terminal atoms of 0.04
Cl11 \\sim Cl10 \\sim Cl9 \\sim C70: within 1.7A with sigma of 0.02 and sigma
for terminal atoms of 0.04
Cl5 \\sim Cl4 \\sim Cl6 \\sim C72 \\sim C71: within 1.7A with sigma of 0.04 and
sigma for terminal atoms of 0.08
C71 \\sim C72: within 1.7A with sigma of 0.02 and sigma for terminal atoms of
0.04
4. Others
 Fixed Sof: H60A(0) H60B(0) Cl11(0.5) Cl10(0.5) Cl9(0.5) C70(0.5) H70(0.5)
 Cl7(0.5) Cl8(0.5) C69(0.5) H69(0.5) Cl12(0.5)
5.a Ternary CH refined with riding coordinates:
 C68(H68), C72(H72), C71(H71), C70(H70), C69(H69)
5.b Secondary CH2 refined with riding coordinates:
 C60(H60A,H60B), C62(H62A,H62B), C64(H64A,H64B), C65(H65A,H65B), C61(H61A,
 H61B), C66(H66A,H66B), C63(H63A,H63B)
5.c Me refined with riding coordinates:
 C67(H67A,H67B,H67C)
5.d Aromatic/amide H refined with riding coordinates:
 C13(H13), C12(H12), C9(H9), C10(H10), C26(H26), C27(H27), C23(H23), C24(H24),
 C25(H25), C33(H33), C29(H29), C30(H30), C31(H31), C32(H32), C53(H53), C52(H52),
  C51(H51), C50(H50), C49(H49), C43(H43), C47(H47), C46(H46), C55(H55),
 C59(H59), C58(H58), C57(H57), C56(H56), C36(H36), C35(H35), C39(H39), C38(H38),
  N2(H2), N3(H3), C45(H45), C44(H44), C17(H17), C21(H21), C20(H20), C19(H19),
 C18(H18)
;

loop_
_space_group_symop_operation_xyz
'x, y, z'
'-x, -y, -z'

loop_
_atom_site_label
_atom_site_type_symbol
_atom_site_fract_x
_atom_site_fract_y
_atom_site_fract_z
_atom_site_U_iso_or_equiv
_atom_site_adp_type
_atom_site_occupancy
_atom_site_site_symmetry_order
_atom_site_calc_flag
_atom_site_refinement_flags_posn
_atom_site_refinement_flags_adp
_atom_site_refinement_flags_occupancy
_atom_site_disorder_assembly
_atom_site_disorder_group
C11 C 0.6350(8) 0.7588(6) 0.3029(6) 0.042(2) Uani 1 1 d . . . . .
C8 C 0.7407(8) 0.6260(6) 0.3277(6) 0.039(2) Uani 1 1 d . U . . .
C14 C 0.5774(8) 0.8307(6) 0.2843(6) 0.051(3) Uani 1 1 d . . . . .
C13 C 0.6632(8) 0.6143(6) 0.2561(6) 0.042(2) Uani 1 1 d . . . . .
H13 H 0.6452 0.5612 0.2154 0.050 Uiso 1 1 calc R . . . .
C12 C 0.6122(7) 0.6819(7) 0.2452(6) 0.045(2) Uani 1 1 d . . . . .
H12 H 0.5596 0.6747 0.1959 0.055 Uiso 1 1 calc R . . . .
C9 C 0.7646(7) 0.7016(6) 0.3866(5) 0.040(2) Uani 1 1 d . . . . .
H9 H 0.8163 0.7082 0.4360 0.048 Uiso 1 1 calc R . . . .
C15 C 0.5251(8) 0.8576(6) 0.3269(6) 0.049(3) Uani 1 1 d . . . . .
C10 C 0.7130(8) 0.7689(6) 0.3738(6) 0.043(3) Uani 1 1 d . . . . .
H10 H 0.7316 0.8224 0.4144 0.052 Uiso 1 1 calc R . . . .
C26 C 0.3034(10) 0.9654(10) 0.2648(7) 0.084(4) Uani 1 1 d . . . . .
H26 H 0.2244 0.9467 0.2549 0.101 Uiso 1 1 calc R . . . .
C27 C 0.3550(9) 0.9002(7) 0.2901(6) 0.062(3) Uani 1 1 d . . . . .
H27 H 0.3122 0.8371 0.2976 0.075 Uiso 1 1 calc R . . . .
C22 C 0.4713(8) 0.9316(7) 0.3037(6) 0.052(3) Uani 1 1 d . . . . .
C23 C 0.5314(10) 1.0237(8) 0.2943(7) 0.073(3) Uani 1 1 d . . . . .
H23 H 0.6104 1.0435 0.3031 0.087 Uiso 1 1 calc R . . . .
C24 C 0.4817(13) 1.0877(9) 0.2726(7) 0.086(4) Uani 1 1 d . . . . .
H24 H 0.5264 1.1533 0.2704 0.104 Uiso 1 1 calc R . . . .
C25 C 0.3681(13) 1.0572(10) 0.2544(7) 0.083(4) Uani 1 1 d . . . . .
H25 H 0.3318 1.0991 0.2342 0.099 Uiso 1 1 calc R . . . .
C33 C 0.4923(12) 0.8542(9) 0.1531(8) 0.079(4) Uani 1 1 d . . . . .
H33 H 0.4193 0.8166 0.1546 0.095 Uiso 1 1 calc R . . . .
C28 C 0.5853(11) 0.8692(7) 0.2141(7) 0.057(3) Uani 1 1 d . . . . .
C29 C 0.6921(11) 0.9248(8) 0.2121(7) 0.071(3) Uani 1 1 d . . . . .
H29 H 0.7592 0.9368 0.2542 0.085 Uiso 1 1 calc R . . . .
C30 C 0.6990(16) 0.9621(10) 0.1481(11) 0.105(5) Uani 1 1 d . . . . .
H30 H 0.7716 0.9979 0.1451 0.125 Uiso 1 1 calc R . . . .
C31 C 0.603(2) 0.9484(12) 0.0887(11) 0.112(6) Uani 1 1 d . . . . .
H31 H 0.6086 0.9792 0.0468 0.134 Uiso 1 1 calc R . . . .
C32 C 0.4988(15) 0.8909(11) 0.0894(8) 0.094(5) Uani 1 1 d . . . . .
H32 H 0.4319 0.8764 0.0465 0.113 Uiso 1 1 calc R . . . .
C42 C 0.3206(8) 0.3011(7) 0.1311(6) 0.050(3) Uani 1 1 d . . . . .
C48 C 0.1705(8) 0.2307(6) 0.2766(6) 0.046(2) Uani 1 1 d . . . . .
C53 C 0.0647(8) 0.2235(7) 0.2817(7) 0.058(3) Uani 1 1 d . . . . .
H53 H 0.0125 0.2361 0.2411 0.070 Uiso 1 1 calc R . . . .
C52 C 0.0364(10) 0.1989(8) 0.3433(8) 0.068(3) Uani 1 1 d . . . . .
H52 H -0.0356 0.1939 0.3446 0.082 Uiso 1 1 calc R . . . .
C51 C 0.1081(11) 0.1815(8) 0.4027(8) 0.071(3) Uani 1 1 d . . . . .
H51 H 0.0883 0.1671 0.4462 0.085 Uiso 1 1 calc R . . . .
C50 C 0.2112(10) 0.1848(8) 0.3995(7) 0.071(3) Uani 1 1 d . . . . .
H50 H 0.2607 0.1692 0.4397 0.085 Uiso 1 1 calc R . . . .
C49 C 0.2409(8) 0.2105(6) 0.3388(6) 0.049(3) Uani 1 1 d . . . . .
H49 H 0.3131 0.2148 0.3386 0.058 Uiso 1 1 calc R . . . .
C40 C 0.2958(9) 0.2978(7) 0.2047(6) 0.056(3) Uani 1 1 d . . . . .
C43 C 0.3880(9) 0.3943(8) 0.1205(6) 0.061(3) Uani 1 1 d . . . . .
H43 H 0.4093 0.4543 0.1559 0.074 Uiso 1 1 calc R . . . .
C41 C 0.1934(9) 0.2481(7) 0.2068(7) 0.058(3) Uani 1 1 d . . . . .
C47 C 0.2904(9) 0.2177(9) 0.0797(7) 0.072(3) Uani 1 1 d . . . . .
H47 H 0.2459 0.1550 0.0869 0.086 Uiso 1 1 calc R . . . .
C46 C 0.3215(12) 0.2218(12) 0.0197(8) 0.094(4) Uani 1 1 d . . . . .
H46 H 0.2961 0.1608 -0.0156 0.113 Uiso 1 1 calc R . . . .
C55 C 0.0634(11) 0.2576(9) 0.0809(9) 0.074(3) Uani 1 1 d . . . . .
H55 H 0.1075 0.3275 0.0928 0.089 Uiso 1 1 calc R . . . .
C54 C 0.0924(8) 0.2034(8) 0.1304(7) 0.059(3) Uani 1 1 d . . . . .
C59 C 0.0255(11) 0.1017(8) 0.1163(7) 0.072(3) Uani 1 1 d . . . . .
H59 H 0.0428 0.0627 0.1522 0.086 Uiso 1 1 calc R . . . .
C58 C -0.0648(12) 0.0601(10) 0.0500(9) 0.087(4) Uani 1 1 d . . . . .
H58 H -0.1109 -0.0093 0.0380 0.105 Uiso 1 1 calc R . . . .
C57 C -0.0899(10) 0.1192(16) -0.0002(8) 0.095(5) Uani 1 1 d . . . . .
H57 H -0.1539 0.0900 -0.0464 0.114 Uiso 1 1 calc R . . . .
C56 C -0.0249(13) 0.2173(12) 0.0155(9) 0.084(4) Uani 1 1 d . . . . .
H56 H -0.0417 0.2573 -0.0197 0.101 Uiso 1 1 calc R . . . .
C37 C 0.4009(7) 0.3554(6) 0.2747(5) 0.037(2) Uani 1 1 d . . . . .
C36 C 0.4990(7) 0.3400(6) 0.2794(5) 0.037(2) Uani 1 1 d . . . . .
H36 H 0.4956 0.2917 0.2405 0.045 Uiso 1 1 calc R . . . .
C35 C 0.5987(7) 0.3914(6) 0.3374(5) 0.038(2) Uani 1 1 d . . . . .
H35 H 0.6627 0.3758 0.3408 0.046 Uiso 1 1 calc R . . . .
C34 C 0.6085(7) 0.4679(6) 0.3927(5) 0.037(2) Uani 1 1 d . U . . .
C39 C 0.5123(7) 0.4855(6) 0.3888(6) 0.041(2) Uani 1 1 d . . . . .
H39 H 0.5168 0.5365 0.4261 0.049 Uiso 1 1 calc R . . . .
C38 C 0.4103(7) 0.4288(6) 0.3309(6) 0.045(3) Uani 1 1 d . . . . .
H38 H 0.3445 0.4404 0.3295 0.054 Uiso 1 1 calc R . . . .
N2 N 0.7108(6) 0.5256(5) 0.4545(4) 0.0394(19) Uani 1 1 d . U . . .
H2 H 0.7066 0.5640 0.4913 0.047 Uiso 1 1 calc R . . . .
N3 N 0.7962(5) 0.5591(5) 0.3331(4) 0.0379(19) Uani 1 1 d . U . . .
H3 H 0.7948 0.5298 0.2895 0.046 Uiso 1 1 calc R . . . .
C6 C 0.8161(7) 0.5267(5) 0.4617(5) 0.030(2) Uani 1 1 d . U . . .
C7 C 0.8517(6) 0.5346(5) 0.3976(5) 0.031(2) Uani 1 1 d . U . . .
O1 O 1.0851(5) 0.4963(4) 0.7330(4) 0.0490(17) Uani 1 1 d . . . . .
C3 C 0.9884(6) 0.5055(5) 0.5336(5) 0.026(2) Uani 1 1 d . . . . .
C4 C 1.0554(7) 0.4925(5) 0.6018(5) 0.029(2) Uani 1 1 d . . . . .
C5 C 1.0281(7) 0.5007(6) 0.6698(6) 0.036(2) Uani 1 1 d . . . . .
N1 N 0.9308(6) 0.5185(5) 0.6657(4) 0.0369(18) Uani 1 1 d . U . . .
C45 C 0.3868(12) 0.3058(16) 0.0041(8) 0.100(5) Uani 1 1 d . . . . .
H45 H 0.4078 0.3047 -0.0400 0.119 Uiso 1 1 calc R . . . .
C44 C 0.4222(11) 0.3963(12) 0.0578(8) 0.093(4) Uani 1 1 d . . . . .
H44 H 0.4692 0.4578 0.0505 0.111 Uiso 1 1 calc R . . . .
O2 O 0.7721(5) 0.5371(4) 0.6000(3) 0.0477(17) Uani 1 1 d . . . . .
C1 C 0.8595(8) 0.5257(5) 0.5986(5) 0.035(2) Uani 1 1 d . . . . .
C17 C 0.4688(8) 0.7229(6) 0.4003(7) 0.052(3) Uani 1 1 d . . . . .
H17 H 0.4512 0.6733 0.3571 0.063 Uiso 1 1 calc R . . . .
C16 C 0.5108(7) 0.8239(6) 0.3970(6) 0.040(2) Uani 1 1 d . . . . .
C21 C 0.5354(8) 0.8910(7) 0.4596(6) 0.052(3) Uani 1 1 d . . . . .
H21 H 0.5629 0.9598 0.4583 0.063 Uiso 1 1 calc R . . . .
C20 C 0.5223(8) 0.8639(7) 0.5263(7) 0.059(3) Uani 1 1 d . . . . .
H20 H 0.5437 0.9138 0.5703 0.071 Uiso 1 1 calc R . . . .
C19 C 0.4777(8) 0.7633(8) 0.5288(8) 0.063(3) Uani 1 1 d . . . . .
H19 H 0.4650 0.7430 0.5732 0.075 Uiso 1 1 calc R . . . .
C18 C 0.4529(8) 0.6953(8) 0.4652(8) 0.062(3) Uani 1 1 d . . . . .
H18 H 0.4237 0.6264 0.4659 0.075 Uiso 1 1 calc R . . . .
Cl5 Cl 0.7689(3) 1.2501(2) 0.2648(2) 0.0933(11) Uani 1 1 d D U . . .
Cl4 Cl 0.7998(3) 1.2263(3) 0.1194(2) 0.0959(11) Uani 1 1 d D U . . .
Cl6 Cl 0.5911(3) 1.2315(3) 0.1244(2) 0.1071(13) Uani 1 1 d D U . . .
Cl3 Cl 0.9976(3) 0.9418(2) 0.2906(3) 0.1267(15) Uani 1 1 d . U . . .
Cl2 Cl 0.9760(4) 0.7398(3) 0.2638(3) 0.1287(15) Uani 1 1 d . U . . .
C68 C 0.9243(11) 0.8253(9) 0.2336(9) 0.109(5) Uani 1 1 d . . . . .
H68 H 0.8440 0.8017 0.2323 0.131 Uiso 1 1 calc R . . . .
Cl1 Cl 0.9216(7) 0.8322(4) 0.1419(3) 0.225(3) Uani 1 1 d . U . . .
C60 C 0.9046(8) 0.5271(7) 0.7361(5) 0.049(3) Uani 1 1 d . U . . .
H60A H 0.8618 0.5701 0.7343 0.059 Uiso 0 1 calc R . P A 5
H60B H 0.9763 0.5583 0.7809 0.059 Uiso 0 1 calc R . P A 5
C62 C 0.8072(18) 0.4377(13) 0.8157(11) 0.163(6) Uani 1 1 d D U . . .
H62A H 0.8729 0.4972 0.8508 0.196 Uiso 1 1 calc R . . . .
H62B H 0.7423 0.4581 0.8007 0.196 Uiso 1 1 calc R . . . .
C64 C 0.748(2) 0.3990(18) 0.9259(12) 0.255(12) Uani 1 1 d D U . . .
H64A H 0.6969 0.4338 0.9074 0.306 Uiso 1 1 calc R . . . .
H64B H 0.7016 0.3368 0.9376 0.306 Uiso 1 1 calc R . . . .
C65 C 0.833(2) 0.459(2) 0.9949(13) 0.265(12) Uani 1 1 d D U . . .
H65A H 0.8663 0.5289 0.9888 0.318 Uiso 1 1 calc R . . . .
H65B H 0.8952 0.4351 1.0089 0.318 Uiso 1 1 calc R . . . .
C61 C 0.8345(10) 0.4248(8) 0.7443(6) 0.075(3) Uani 1 1 d D U . . .
H61A H 0.7633 0.3925 0.6992 0.090 Uiso 1 1 calc R . . . .
H61B H 0.8779 0.3821 0.7481 0.090 Uiso 1 1 calc R . . . .
C66 C 0.785(3) 0.4567(17) 1.0552(13) 0.243(12) Uani 1 1 d D U . . .
H66A H 0.7058 0.4061 1.0337 0.292 Uiso 1 1 calc R . . . .
H66B H 0.8277 0.4323 1.0963 0.292 Uiso 1 1 calc R . . . .
C63 C 0.781(2) 0.3703(16) 0.8615(13) 0.217(8) Uani 1 1 d D U . . .
H63A H 0.8485 0.3545 0.8833 0.260 Uiso 1 1 calc R . . . .
H63B H 0.7185 0.3079 0.8280 0.260 Uiso 1 1 calc R . . . .
C72 C 0.7438(12) 1.2867(15) 0.1755(7) 0.178(8) Uani 1 1 d D U . B 2
H72 H 0.7768 1.3608 0.1817 0.214 Uiso 1 1 calc R . . B 2
C71 C 0.7089(14) 1.209(2) 0.1696(7) 0.233(10) Uani 1 1 d D U . C 1
H71 H 0.6762 1.1351 0.1639 0.279 Uiso 1 1 calc R . . C 1
C2 C 0.8884(7) 0.5224(5) 0.5305(5) 0.031(2) Uani 1 1 d . . . . .
Cl11 Cl 0.7601(7) 1.1401(7) 0.5612(6) 0.121(3) Uani 0.5 1 d D U P D 1
Cl10 Cl 0.8251(10) 1.0540(7) 0.4490(8) 0.142(5) Uani 0.5 1 d D U P D 1
Cl9 Cl 0.849(3) 1.2513(19) 0.4767(19) 0.262(12) Uani 0.5 1 d D U P D 1
C67 C 0.783(3) 0.539(2) 1.0872(13) 0.288(19) Uani 1 1 d D . . . .
H67A H 0.7525 0.5256 1.1283 0.432 Uiso 1 1 calc R . . . .
H67B H 0.7347 0.5608 1.0487 0.432 Uiso 1 1 calc R . . . .
H67C H 0.8606 0.5905 1.1084 0.432 Uiso 1 1 calc R . . . .
C70 C 0.875(3) 1.1589(16) 0.5267(18) 0.136(15) Uani 0.5 1 d D U P D 1
H70 H 0.9526 1.1783 0.5655 0.163 Uiso 0.5 1 calc R . P D 1
Cl7 Cl 0.8042(12) 1.2321(14) 0.5786(8) 0.246(8) Uani 0.5 1 d D U P E 2
Cl8 Cl 0.8439(18) 1.0849(12) 0.5055(15) 0.295(13) Uani 0.5 1 d D U P E 2
C69 C 0.768(3) 1.1640(15) 0.4838(13) 0.094(8) Uani 0.5 1 d D U P E 2
H69 H 0.6867 1.1334 0.4491 0.113 Uiso 0.5 1 calc R . P E 2
Cl12 Cl 0.869(3) 1.2574(12) 0.4561(15) 0.213(9) Uani 0.5 1 d D U P E 2

loop_
_atom_site_aniso_label
_atom_site_aniso_U_11
_atom_site_aniso_U_22
_atom_site_aniso_U_33
_atom_site_aniso_U_23
_atom_site_aniso_U_13
_atom_site_aniso_U_12
C11 0.032(6) 0.031(5) 0.065(8) 0.012(5) 0.020(6) 0.013(5)
C8 0.033(6) 0.036(5) 0.063(7) 0.019(5) 0.030(6) 0.019(5)
C14 0.043(6) 0.033(5) 0.090(8) 0.017(5) 0.032(6) 0.024(5)
C13 0.043(6) 0.037(5) 0.063(8) 0.020(5) 0.024(6) 0.031(5)
C12 0.035(6) 0.050(6) 0.066(7) 0.024(5) 0.021(5) 0.028(5)
C9 0.035(6) 0.036(5) 0.058(7) 0.022(5) 0.018(5) 0.021(5)
C15 0.055(7) 0.035(5) 0.079(8) 0.021(5) 0.039(6) 0.029(5)
C10 0.034(6) 0.030(5) 0.074(8) 0.007(5) 0.025(6) 0.018(5)
C26 0.068(8) 0.099(10) 0.119(11) 0.031(8) 0.041(8) 0.062(8)
C27 0.054(7) 0.062(7) 0.101(9) 0.031(6) 0.044(6) 0.040(6)
C22 0.058(7) 0.045(6) 0.089(8) 0.031(5) 0.048(6) 0.040(6)
C23 0.081(8) 0.059(7) 0.143(11) 0.063(7) 0.083(8) 0.056(7)
C24 0.122(12) 0.070(8) 0.146(12) 0.067(8) 0.099(10) 0.076(9)
C25 0.111(12) 0.099(10) 0.105(10) 0.064(8) 0.067(9) 0.084(9)
C33 0.111(11) 0.087(9) 0.059(9) 0.022(7) 0.022(9) 0.068(8)
C28 0.093(9) 0.066(7) 0.068(9) 0.042(6) 0.051(8) 0.068(7)
C29 0.092(10) 0.073(7) 0.116(11) 0.059(7) 0.081(8) 0.064(7)
C30 0.165(16) 0.099(10) 0.157(15) 0.081(11) 0.124(14) 0.106(11)
C31 0.170(18) 0.128(13) 0.141(16) 0.082(12) 0.110(15) 0.118(14)
C32 0.144(15) 0.116(12) 0.067(10) 0.021(8) 0.031(10) 0.107(12)
C42 0.031(6) 0.055(7) 0.066(8) -0.006(6) 0.018(6) 0.022(5)
C48 0.035(6) 0.043(6) 0.059(8) 0.013(5) 0.020(6) 0.014(5)
C53 0.032(6) 0.052(6) 0.093(9) 0.007(6) 0.017(6) 0.025(5)
C52 0.043(7) 0.083(8) 0.099(10) 0.021(7) 0.052(8) 0.026(6)
C51 0.060(8) 0.072(8) 0.096(10) 0.026(7) 0.049(8) 0.023(7)
C50 0.060(8) 0.077(8) 0.095(10) 0.035(7) 0.045(7) 0.032(6)
C49 0.029(6) 0.051(6) 0.071(8) 0.020(5) 0.024(6) 0.014(5)
C40 0.052(8) 0.043(6) 0.108(10) 0.025(6) 0.051(7) 0.037(6)
C43 0.054(7) 0.059(7) 0.078(9) 0.030(6) 0.028(6) 0.022(6)
C41 0.065(8) 0.044(6) 0.100(10) 0.023(6) 0.049(8) 0.041(6)
C47 0.041(7) 0.097(9) 0.086(9) 0.004(8) 0.032(7) 0.033(6)
C46 0.073(10) 0.141(13) 0.082(11) 0.019(9) 0.030(9) 0.057(10)
C55 0.043(8) 0.092(9) 0.113(12) 0.047(9) 0.040(9) 0.038(7)
C54 0.024(6) 0.055(7) 0.080(9) 0.017(6) 0.007(6) 0.005(6)
C59 0.067(8) 0.057(8) 0.065(9) 0.005(6) 0.014(8) 0.004(7)
C58 0.071(10) 0.087(9) 0.086(11) -0.005(9) 0.045(9) 0.003(8)
C57 0.032(8) 0.171(17) 0.073(11) 0.000(11) 0.015(7) 0.042(10)
C56 0.054(9) 0.106(11) 0.092(11) 0.036(8) 0.017(9) 0.035(9)
C37 0.022(6) 0.033(5) 0.061(7) 0.011(5) 0.019(5) 0.011(4)
C36 0.027(6) 0.035(5) 0.059(7) 0.014(5) 0.019(5) 0.019(5)
C35 0.023(6) 0.028(5) 0.074(7) 0.016(5) 0.021(6) 0.018(5)
C34 0.023(6) 0.035(5) 0.067(7) 0.022(5) 0.027(5) 0.018(5)
C39 0.022(6) 0.036(5) 0.083(8) 0.016(5) 0.032(6) 0.020(5)
C38 0.018(6) 0.045(6) 0.081(8) 0.015(5) 0.019(6) 0.020(5)
N2 0.020(4) 0.034(4) 0.080(6) 0.014(4) 0.028(4) 0.020(4)
N3 0.028(4) 0.037(4) 0.074(6) 0.025(4) 0.033(4) 0.026(4)
C6 0.025(5) 0.024(5) 0.056(7) 0.014(4) 0.026(5) 0.017(4)
C7 0.017(5) 0.029(5) 0.056(7) 0.015(4) 0.021(5) 0.012(4)
O1 0.035(4) 0.074(5) 0.063(5) 0.023(4) 0.032(4) 0.036(4)
C3 0.016(5) 0.022(4) 0.048(7) 0.011(4) 0.017(5) 0.011(4)
C4 0.019(5) 0.028(5) 0.051(7) 0.016(4) 0.023(5) 0.010(4)
C5 0.023(6) 0.036(5) 0.054(7) 0.016(5) 0.010(5) 0.020(4)
N1 0.023(4) 0.043(4) 0.051(5) 0.014(4) 0.013(4) 0.020(4)
C45 0.062(9) 0.203(17) 0.074(11) 0.048(12) 0.053(8) 0.069(11)
C44 0.069(9) 0.160(14) 0.084(11) 0.065(10) 0.049(9) 0.057(9)
O2 0.024(4) 0.060(4) 0.081(5) 0.024(3) 0.032(3) 0.028(3)
C1 0.028(6) 0.024(5) 0.055(7) 0.010(4) 0.019(6) 0.011(4)
C17 0.040(6) 0.033(6) 0.107(9) 0.026(6) 0.040(6) 0.027(5)
C16 0.033(5) 0.037(6) 0.080(8) 0.027(6) 0.038(5) 0.029(5)
C21 0.067(7) 0.053(6) 0.068(8) 0.026(6) 0.044(6) 0.041(6)
C20 0.047(7) 0.054(7) 0.089(9) 0.005(6) 0.029(6) 0.033(6)
C19 0.049(7) 0.056(7) 0.118(11) 0.043(7) 0.051(7) 0.037(6)
C18 0.047(7) 0.056(7) 0.117(10) 0.050(8) 0.054(7) 0.032(6)
Cl5 0.075(2) 0.108(3) 0.108(3) 0.026(2) 0.040(2) 0.043(2)
Cl4 0.068(2) 0.123(3) 0.135(3) 0.031(2) 0.058(2) 0.063(2)
Cl6 0.059(2) 0.171(3) 0.124(3) 0.040(2) 0.045(2) 0.072(2)
Cl3 0.089(3) 0.073(2) 0.210(4) 0.018(2) 0.047(3) 0.031(2)
Cl2 0.142(4) 0.092(3) 0.202(4) 0.070(3) 0.091(3) 0.071(3)
C68 0.073(9) 0.075(9) 0.195(16) 0.052(9) 0.041(10) 0.046(8)
Cl1 0.328(9) 0.130(4) 0.162(5) 0.032(3) -0.018(5) 0.116(5)
C60 0.054(6) 0.076(7) 0.050(6) 0.029(5) 0.043(5) 0.039(6)
C62 0.211(16) 0.156(13) 0.247(18) 0.112(12) 0.181(14) 0.115(12)
C64 0.40(3) 0.24(2) 0.129(17) 0.059(15) 0.166(19) 0.06(2)
C65 0.43(3) 0.26(2) 0.18(2) 0.063(17) 0.20(2) 0.13(2)
C61 0.083(8) 0.102(8) 0.095(9) 0.053(7) 0.077(7) 0.054(7)
C66 0.46(4) 0.21(2) 0.170(19) 0.098(16) 0.22(2) 0.17(2)
C63 0.32(2) 0.211(18) 0.22(2) 0.093(15) 0.165(17) 0.157(17)
C72 0.137(15) 0.117(14) 0.298(19) 0.012(15) 0.077(14) 0.077(13)
C71 0.174(16) 0.203(19) 0.307(19) -0.009(18) 0.075(15) 0.083(16)
C2 0.021(5) 0.022(5) 0.057(7) 0.012(4) 0.026(5) 0.006(4)
Cl11 0.067(5) 0.123(6) 0.149(8) -0.007(6) 0.066(5) -0.004(5)
Cl10 0.110(8) 0.064(5) 0.249(13) -0.020(6) 0.119(9) 0.000(5)
Cl9 0.36(2) 0.110(10) 0.32(3) 0.068(13) 0.26(2) -0.011(12)
C67 0.42(5) 0.34(4) 0.15(2) 0.03(2) 0.01(2) 0.29(4)
C70 0.06(2) 0.12(3) 0.25(5) 0.08(3) 0.11(3) 0.02(2)
Cl7 0.140(11) 0.36(2) 0.198(14) 0.036(14) 0.091(10) 0.032(13)
Cl8 0.188(18) 0.154(18) 0.47(4) 0.08(2) 0.08(2) 0.018(16)
C69 0.10(2) 0.079(19) 0.10(2) 0.049(16) 0.036(19) 0.027(17)
Cl12 0.37(2) 0.054(6) 0.222(13) 0.015(7) 0.245(13) -0.026(9)

loop_
_atom_type_symbol
_atom_type_description
_atom_type_scat_dispersion_real
_atom_type_scat_dispersion_imag
_atom_type_scat_source
C C 0.0033 0.0016 'International Tables Vol C Tables 4.2.6.8 and 6.1.1.4'
H H 0.0000 0.0000 'International Tables Vol C Tables 4.2.6.8 and 6.1.1.4'
Cl Cl 0.1484 0.1585 'International Tables Vol C Tables 4.2.6.8 and 6.1.1.4'
N N 0.0061 0.0033 'International Tables Vol C Tables 4.2.6.8 and 6.1.1.4'
O O 0.0106 0.0060 'International Tables Vol C Tables 4.2.6.8 and 6.1.1.4'

loop_
_geom_angle_atom_site_label_1
_geom_angle_atom_site_label_2
_geom_angle_atom_site_label_3
_geom_angle
_geom_angle_site_symmetry_1
_geom_angle_site_symmetry_3
C12 C11 C14 118.2(9) . .
C12 C11 C10 117.9(8) . .
C10 C11 C14 123.9(8) . .
C13 C8 N3 115.3(8) . .
C9 C8 C13 120.5(8) . .
C9 C8 N3 124.1(9) . .
C15 C14 C11 123.0(9) . .
C15 C14 C28 122.7(8) . .
C28 C14 C11 114.4(8) . .
C8 C13 H13 120.8 . .
C8 C13 C12 118.5(9) . .
C12 C13 H13 120.8 . .
C11 C12 C13 122.4(9) . .
C11 C12 H12 118.8 . .
C13 C12 H12 118.8 . .
C8 C9 H9 120.1 . .
C8 C9 C10 119.8(9) . .
C10 C9 H9 120.1 . .
C14 C15 C22 118.8(9) . .
C14 C15 C16 127.6(8) . .
C16 C15 C22 113.6(7) . .
C11 C10 C9 121.0(8) . .
C11 C10 H10 119.5 . .
C9 C10 H10 119.5 . .
C27 C26 H26 120.0 . .
C25 C26 H26 120.0 . .
C25 C26 C27 119.9(11) . .
C26 C27 H27 121.2 . .
C22 C27 C26 117.5(10) . .
C22 C27 H27 121.2 . .
C27 C22 C15 117.0(8) . .
C23 C22 C15 122.9(9) . .
C23 C22 C27 120.1(9) . .
C22 C23 H23 119.0 . .
C24 C23 C22 121.9(11) . .
C24 C23 H23 119.0 . .
C23 C24 H24 120.3 . .
C25 C24 C23 119.3(11) . .
C25 C24 H24 120.3 . .
C26 C25 H25 119.5 . .
C24 C25 C26 120.9(11) . .
C24 C25 H25 119.5 . .
C28 C33 H33 118.6 . .
C28 C33 C32 122.8(14) . .
C32 C33 H33 118.6 . .
C33 C28 C14 122.5(11) . .
C33 C28 C29 118.6(11) . .
C29 C28 C14 118.9(11) . .
C28 C29 H29 120.6 . .
C30 C29 C28 118.7(13) . .
C30 C29 H29 120.6 . .
C29 C30 H30 119.6 . .
C31 C30 C29 120.8(15) . .
C31 C30 H30 119.6 . .
C30 C31 H31 119.9 . .
C32 C31 C30 120.2(15) . .
C32 C31 H31 119.9 . .
C33 C32 H32 120.7 . .
C31 C32 C33 118.6(14) . .
C31 C32 H32 120.7 . .
C43 C42 C40 118.5(9) . .
C47 C42 C40 121.9(10) . .
C47 C42 C43 119.3(10) . .
C53 C48 C41 119.8(10) . .
C49 C48 C53 114.9(9) . .
C49 C48 C41 125.0(9) . .
C48 C53 H53 119.3 . .
C52 C53 C48 121.4(10) . .
C52 C53 H53 119.3 . .
C53 C52 H52 119.3 . .
C51 C52 C53 121.4(10) . .
C51 C52 H52 119.3 . .
C52 C51 H51 120.3 . .
C52 C51 C50 119.3(11) . .
C50 C51 H51 120.3 . .
C51 C50 H50 120.2 . .
C49 C50 C51 119.7(11) . .
C49 C50 H50 120.2 . .
C48 C49 H49 118.4 . .
C50 C49 C48 123.1(10) . .
C50 C49 H49 118.4 . .
C41 C40 C42 123.3(10) . .
C41 C40 C37 124.2(10) . .
C37 C40 C42 112.5(8) . .
C42 C43 H43 120.6 . .
C44 C43 C42 118.7(11) . .
C44 C43 H43 120.6 . .
C48 C41 C54 117.7(9) . .
C40 C41 C48 124.3(11) . .
C40 C41 C54 118.0(10) . .
C42 C47 H47 119.6 . .
C46 C47 C42 120.8(13) . .
C46 C47 H47 119.6 . .
C47 C46 H46 117.4 . .
C47 C46 C45 125.2(14) . .
C45 C46 H46 117.4 . .
C54 C55 H55 118.9 . .
C56 C55 H55 118.9 . .
C56 C55 C54 122.3(12) . .
C55 C54 C41 123.4(10) . .
C55 C54 C59 120.0(11) . .
C59 C54 C41 116.5(10) . .
C54 C59 H59 121.0 . .
C58 C59 C54 118.1(11) . .
C58 C59 H59 121.0 . .
C59 C58 H58 120.2 . .
C59 C58 C57 119.7(13) . .
C57 C58 H58 120.2 . .
C58 C57 H57 119.5 . .
C56 C57 C58 120.9(13) . .
C56 C57 H57 119.5 . .
C55 C56 C57 119.0(13) . .
C55 C56 H56 120.5 . .
C57 C56 H56 120.5 . .
C36 C37 C40 117.5(8) . .
C38 C37 C40 125.0(8) . .
C38 C37 C36 117.2(8) . .
C37 C36 H36 118.9 . .
C35 C36 C37 122.1(8) . .
C35 C36 H36 118.9 . .
C36 C35 H35 119.9 . .
C36 C35 C34 120.2(8) . .
C34 C35 H35 119.9 . .
C35 C34 N2 123.2(7) . .
C39 C34 C35 118.7(9) . .
C39 C34 N2 118.0(8) . .
C34 C39 H39 120.1 . .
C38 C39 C34 119.7(8) . .
C38 C39 H39 120.1 . .
C37 C38 H38 119.1 . .
C39 C38 C37 121.8(8) . .
C39 C38 H38 119.1 . .
C34 N2 H2 117.3 . .
C6 N2 C34 125.3(7) . .
C6 N2 H2 117.3 . .
C8 N3 H3 116.0 . .
C7 N3 C8 128.1(8) . .
C7 N3 H3 116.0 . .
N2 C6 C7 119.0(8) . .
N2 C6 C2 121.2(7) . .
C2 C6 C7 119.8(7) . .
N3 C7 C6 123.2(7) . .
N3 C7 C4 118.6(8) . 2_766
C6 C7 C4 118.0(8) . 2_766
C3 C3 C4 121.3(9) 2_766 .
C3 C3 C2 118.6(10) 2_766 .
C4 C3 C2 119.9(7) . .
C3 C4 C7 119.6(8) . 2_766
C3 C4 C5 120.6(7) . .
C5 C4 C7 119.8(8) . 2_766
O1 C5 C4 125.3(8) . .
O1 C5 N1 116.1(8) . .
N1 C5 C4 118.5(9) . .
C5 N1 C60 117.7(8) . .
C1 N1 C5 122.3(8) . .
C1 N1 C60 119.9(7) . .
C46 C45 H45 122.0 . .
C46 C45 C44 116.0(12) . .
C44 C45 H45 122.0 . .
C43 C44 C45 119.9(12) . .
C43 C44 H44 120.0 . .
C45 C44 H44 120.0 . .
N1 C1 C2 119.8(8) . .
O2 C1 N1 117.6(8) . .
O2 C1 C2 122.6(8) . .
C16 C17 H17 119.8 . .
C18 C17 H17 119.8 . .
C18 C17 C16 120.4(10) . .
C17 C16 C15 122.6(9) . .
C21 C16 C15 119.9(8) . .
C21 C16 C17 117.5(9) . .
C16 C21 H21 118.8 . .
C16 C21 C20 122.5(9) . .
C20 C21 H21 118.8 . .
C21 C20 H20 120.0 . .
C21 C20 C19 119.9(10) . .
C19 C20 H20 120.0 . .
C20 C19 H19 121.3 . .
C18 C19 C20 117.4(11) . .
C18 C19 H19 121.3 . .
C17 C18 H18 118.9 . .
C19 C18 C17 122.2(10) . .
C19 C18 H18 118.9 . .
Cl3 C68 H68 107.8 . .
Cl3 C68 Cl1 108.9(7) . .
Cl2 C68 Cl3 114.4(9) . .
Cl2 C68 H68 107.8 . .
Cl2 C68 Cl1 110.0(8) . .
Cl1 C68 H68 107.8 . .
N1 C60 H60A 109.7 . .
N1 C60 H60B 109.7 . .
N1 C60 C61 110.0(7) . .
H60A C60 H60B 108.2 . .
C61 C60 H60A 109.7 . .
C61 C60 H60B 109.7 . .
H62A C62 H62B 105.8 . .
C61 C62 H62A 105.0 . .
C61 C62 H62B 105.0 . .
C63 C62 H62A 105.0 . .
C63 C62 H62B 105.0 . .
C63 C62 C61 129.3(16) . .
H64A C64 H64B 107.1 . .
C65 C64 H64A 107.6 . .
C65 C64 H64B 107.6 . .
C65 C64 C63 119(3) . .
C63 C64 H64A 107.6 . .
C63 C64 H64B 107.6 . .
C64 C65 H65A 109.8 . .
C64 C65 H65B 109.8 . .
C64 C65 C66 109(3) . .
H65A C65 H65B 108.3 . .
C66 C65 H65A 109.8 . .
C66 C65 H65B 109.8 . .
C60 C61 H61A 110.1 . .
C60 C61 H61B 110.1 . .
C62 C61 C60 107.9(10) . .
C62 C61 H61A 110.1 . .
C62 C61 H61B 110.1 . .
H61A C61 H61B 108.4 . .
C65 C66 H66A 107.5 . .
C65 C66 H66B 107.5 . .
H66A C66 H66B 107.0 . .
C67 C66 C65 119(2) . .
C67 C66 H66A 107.5 . .
C67 C66 H66B 107.5 . .
C62 C63 C64 118.5(18) . .
C62 C63 H63A 107.7 . .
C62 C63 H63B 107.7 . .
C64 C63 H63A 107.7 . .
C64 C63 H63B 107.7 . .
H63A C63 H63B 107.1 . .
Cl5 C72 Cl4 107.7(8) . .
Cl5 C72 Cl6 107.4(9) . .
Cl5 C72 H72 112.3 . .
Cl4 C72 Cl6 104.6(8) . .
Cl4 C72 H72 112.3 . .
Cl6 C72 H72 112.3 . .
Cl5 C71 Cl4 116.6(10) . .
Cl5 C71 Cl6 117.1(9) . .
Cl5 C71 H71 102.4 . .
Cl4 C71 H71 102.4 . .
Cl6 C71 Cl4 112.8(9) . .
Cl6 C71 H71 102.4 . .
C6 C2 C3 120.4(7) . .
C6 C2 C1 120.8(8) . .
C3 C2 C1 118.6(8) . .
C66 C67 H67A 109.5 . .
C66 C67 H67B 109.5 . .
C66 C67 H67C 109.5 . .
H67A C67 H67B 109.5 . .
H67A C67 H67C 109.5 . .
H67B C67 H67C 109.5 . .
Cl11 C70 Cl10 105.9(15) . .
Cl11 C70 Cl9 93.5(15) . .
Cl11 C70 H70 117.4 . .
Cl10 C70 H70 117.4 . .
Cl9 C70 Cl10 101.7(19) . .
Cl9 C70 H70 117.4 . .
Cl7 C69 H69 118.8 . .
Cl8 C69 Cl7 100.0(15) . .
Cl8 C69 H69 118.8 . .
Cl12 C69 Cl7 97.6(14) . .
Cl12 C69 Cl8 98.7(16) . .
Cl12 C69 H69 118.8 . .

loop_
_geom_bond_atom_site_label_1
_geom_bond_atom_site_label_2
_geom_bond_distance
_geom_bond_site_symmetry_2
C11 C14 1.521(12) .
C11 C12 1.372(12) .
C11 C10 1.382(12) .
C8 C13 1.383(12) .
C8 C9 1.369(11) .
C8 N3 1.422(10) .
C14 C15 1.328(12) .
C14 C28 1.495(14) .
C13 H13 0.9500 .
C13 C12 1.390(11) .
C12 H12 0.9500 .
C9 H9 0.9500 .
C9 C10 1.393(11) .
C15 C22 1.531(12) .
C15 C16 1.484(12) .
C10 H10 0.9500 .
C26 H26 0.9500 .
C26 C27 1.405(14) .
C26 C25 1.388(16) .
C27 H27 0.9500 .
C27 C22 1.396(13) .
C22 C23 1.366(12) .
C23 H23 0.9500 .
C23 C24 1.358(14) .
C24 H24 0.9500 .
C24 C25 1.350(17) .
C25 H25 0.9500 .
C33 H33 0.9500 .
C33 C28 1.350(15) .
C33 C32 1.366(16) .
C28 C29 1.390(14) .
C29 H29 0.9500 .
C29 C30 1.377(16) .
C30 H30 0.9500 .
C30 C31 1.37(2) .
C31 H31 0.9500 .
C31 C32 1.36(2) .
C32 H32 0.9500 .
C42 C40 1.513(13) .
C42 C43 1.417(13) .
C42 C47 1.342(13) .
C48 C53 1.419(13) .
C48 C49 1.395(12) .
C48 C41 1.454(13) .
C53 H53 0.9500 .
C53 C52 1.359(14) .
C52 H52 0.9500 .
C52 C51 1.348(14) .
C51 H51 0.9500 .
C51 C50 1.386(15) .
C50 H50 0.9500 .
C50 C49 1.354(13) .
C49 H49 0.9500 .
C40 C41 1.323(13) .
C40 C37 1.512(13) .
C43 H43 0.9500 .
C43 C44 1.383(15) .
C41 C54 1.539(14) .
C47 H47 0.9500 .
C47 C46 1.310(16) .
C46 H46 0.9500 .
C46 C45 1.352(18) .
C55 H55 0.9500 .
C55 C54 1.335(14) .
C55 C56 1.329(16) .
C54 C59 1.395(13) .
C59 H59 0.9500 .
C59 C58 1.353(16) .
C58 H58 0.9500 .
C58 C57 1.383(18) .
C57 H57 0.9500 .
C57 C56 1.343(18) .
C56 H56 0.9500 .
C37 C36 1.392(11) .
C37 C38 1.383(11) .
C36 H36 0.9500 .
C36 C35 1.347(11) .
C35 H35 0.9500 .
C35 C34 1.401(11) .
C34 C39 1.387(11) .
C34 N2 1.414(10) .
C39 H39 0.9500 .
C39 C38 1.376(12) .
C38 H38 0.9500 .
N2 H2 0.8800 .
N2 C6 1.374(10) .
N3 H3 0.8800 .
N3 C7 1.370(10) .
C6 C7 1.419(11) .
C6 C2 1.386(11) .
C7 C4 1.434(11) 2_766
O1 C5 1.224(9) .
C3 C3 1.396(15) 2_766
C3 C4 1.398(11) .
C3 C2 1.435(11) .
C4 C7 1.434(11) 2_766
C4 C5 1.434(11) .
C5 N1 1.403(10) .
N1 C1 1.374(10) .
N1 C60 1.470(10) .
C45 H45 0.9500 .
C45 C44 1.427(18) .
C44 H44 0.9500 .
O2 C1 1.250(9) .
C1 C2 1.443(11) .
C17 H17 0.9500 .
C17 C16 1.401(12) .
C17 C18 1.368(13) .
C16 C21 1.339(12) .
C21 H21 0.9500 .
C21 C20 1.386(13) .
C20 H20 0.9500 .
C20 C19 1.394(13) .
C19 H19 0.9500 .
C19 C18 1.359(14) .
C18 H18 0.9500 .
Cl5 C72 1.776(14) .
Cl5 C71 1.675(13) .
Cl4 C72 1.800(12) .
Cl4 C71 1.717(13) .
Cl6 C72 1.814(13) .
Cl6 C71 1.716(13) .
Cl3 C68 1.701(14) .
Cl2 C68 1.699(12) .
C68 H68 1.0000 .
C68 Cl1 1.721(15) .
C60 H60A 0.9900 .
C60 H60B 0.9900 .
C60 C61 1.513(13) .
C62 H62A 0.9900 .
C62 H62B 0.9900 .
C62 C61 1.502(14) .
C62 C63 1.387(16) .
C64 H64A 0.9900 .
C64 H64B 0.9900 .
C64 C65 1.41(2) .
C64 C63 1.485(18) .
C65 H65A 0.9900 .
C65 H65B 0.9900 .
C65 C66 1.457(18) .
C61 H61A 0.9900 .
C61 H61B 0.9900 .
C66 H66A 0.9900 .
C66 H66B 0.9900 .
C66 C67 1.308(16) .
C63 H63A 0.9900 .
C63 H63B 0.9900 .
C72 H72 1.0000 .
C71 H71 1.0000 .
Cl11 C70 1.79(2) .
Cl10 C70 1.80(2) .
Cl9 C70 1.79(2) .
C67 H67A 0.9800 .
C67 H67B 0.9800 .
C67 H67C 0.9800 .
C70 H70 1.0000 .
Cl7 C69 1.80(2) .
Cl8 C69 1.79(2) .
C69 H69 1.0000 .
C69 Cl12 1.79(2) .

loop_
_geom_torsion_atom_site_label_1
_geom_torsion_atom_site_label_2
_geom_torsion_atom_site_label_3
_geom_torsion_atom_site_label_4
_geom_torsion
_geom_torsion_site_symmetry_1
_geom_torsion_site_symmetry_4
C11 C14 C15 C22 179.1(8) . .
C11 C14 C15 C16 -1.0(15) . .
C11 C14 C28 C33 120.0(10) . .
C11 C14 C28 C29 -61.7(11) . .
C8 C13 C12 C11 -0.8(13) . .
C8 C9 C10 C11 1.9(12) . .
C8 N3 C7 C6 35.1(11) . .
C8 N3 C7 C4 -150.2(7) . 2_766
C14 C11 C12 C13 178.1(8) . .
C14 C11 C10 C9 -178.5(8) . .
C14 C15 C22 C27 122.1(10) . .
C14 C15 C22 C23 -56.2(14) . .
C14 C15 C16 C17 -50.4(14) . .
C14 C15 C16 C21 131.6(10) . .
C14 C28 C29 C30 -178.5(9) . .
C13 C8 C9 C10 -1.8(12) . .
C13 C8 N3 C7 -160.9(7) . .
C12 C11 C14 C15 132.0(10) . .
C12 C11 C14 C28 -48.4(12) . .
C12 C11 C10 C9 -1.5(12) . .
C9 C8 C13 C12 1.2(12) . .
C9 C8 N3 C7 22.9(12) . .
C15 C14 C28 C33 -60.4(14) . .
C15 C14 C28 C29 117.9(10) . .
C15 C22 C23 C24 179.1(10) . .
C15 C16 C21 C20 179.1(9) . .
C10 C11 C14 C15 -51.0(13) . .
C10 C11 C14 C28 128.6(10) . .
C10 C11 C12 C13 0.9(13) . .
C26 C27 C22 C15 -176.7(9) . .
C26 C27 C22 C23 1.6(15) . .
C27 C26 C25 C24 -4.1(18) . .
C27 C22 C23 C24 0.9(17) . .
C22 C15 C16 C17 129.5(9) . .
C22 C15 C16 C21 -48.6(12) . .
C22 C23 C24 C25 -5.0(18) . .
C23 C24 C25 C26 6.5(19) . .
C25 C26 C27 C22 -0.1(16) . .
C33 C28 C29 C30 -0.2(14) . .
C28 C14 C15 C22 -0.5(14) . .
C28 C14 C15 C16 179.3(10) . .
C28 C33 C32 C31 -3.0(18) . .
C28 C29 C30 C31 2.6(17) . .
C29 C30 C31 C32 -5(2) . .
C30 C31 C32 C33 5(2) . .
C32 C33 C28 C14 178.7(9) . .
C32 C33 C28 C29 0.4(16) . .
C42 C40 C41 C48 169.9(8) . .
C42 C40 C41 C54 -8.4(12) . .
C42 C40 C37 C36 -46.6(10) . .
C42 C40 C37 C38 127.2(9) . .
C42 C43 C44 C45 1.8(17) . .
C42 C47 C46 C45 2(2) . .
C48 C53 C52 C51 0.8(16) . .
C48 C41 C54 C55 123.7(11) . .
C48 C41 C54 C59 -52.4(12) . .
C53 C48 C49 C50 0.6(13) . .
C53 C48 C41 C40 148.8(9) . .
C53 C48 C41 C54 -32.9(12) . .
C53 C52 C51 C50 -2.6(17) . .
C52 C51 C50 C49 3.4(16) . .
C51 C50 C49 C48 -2.4(16) . .
C49 C48 C53 C52 0.3(13) . .
C49 C48 C41 C40 -37.8(13) . .
C49 C48 C41 C54 140.5(9) . .
C40 C42 C43 C44 172.5(9) . .
C40 C42 C47 C46 -174.0(10) . .
C40 C41 C54 C55 -57.9(13) . .
C40 C41 C54 C59 126.1(10) . .
C40 C37 C36 C35 176.4(8) . .
C40 C37 C38 C39 -173.0(8) . .
C43 C42 C40 C41 134.7(9) . .
C43 C42 C40 C37 -46.6(11) . .
C43 C42 C47 C46 -0.7(16) . .
C41 C48 C53 C52 174.3(9) . .
C41 C48 C49 C50 -173.1(9) . .
C41 C40 C37 C36 132.1(9) . .
C41 C40 C37 C38 -54.2(13) . .
C41 C54 C59 C58 179.3(10) . .
C47 C42 C40 C41 -51.9(13) . .
C47 C42 C40 C37 126.8(9) . .
C47 C42 C43 C44 -1.0(15) . .
C47 C46 C45 C44 -1(2) . .
C46 C45 C44 C43 -1.0(19) . .
C55 C54 C59 C58 3.1(16) . .
C54 C55 C56 C57 2.5(18) . .
C54 C59 C58 C57 -1.8(17) . .
C59 C58 C57 C56 0.8(19) . .
C58 C57 C56 C55 -1.1(19) . .
C56 C55 C54 C41 -179.5(10) . .
C56 C55 C54 C59 -3.5(17) . .
C37 C40 C41 C48 -8.6(13) . .
C37 C40 C41 C54 173.1(8) . .
C37 C36 C35 C34 -4.4(13) . .
C36 C37 C38 C39 0.8(13) . .
C36 C35 C34 C39 3.6(12) . .
C36 C35 C34 N2 -179.2(7) . .
C35 C34 C39 C38 -0.7(13) . .
C35 C34 N2 C6 11.5(12) . .
C34 C39 C38 C37 -1.5(13) . .
C34 N2 C6 C7 46.1(10) . .
C34 N2 C6 C2 -135.3(8) . .
C39 C34 N2 C6 -171.3(8) . .
C38 C37 C36 C35 2.2(13) . .
N2 C34 C39 C38 -178.0(7) . .
N2 C6 C7 N3 12.1(11) . .
N2 C6 C7 C4 -162.6(7) . 2_766
N2 C6 C2 C3 168.7(7) . .
N2 C6 C2 C1 -5.7(11) . .
N3 C8 C13 C12 -175.1(7) . .
N3 C8 C9 C10 174.2(7) . .
C7 C6 C2 C3 -12.7(11) . .
C7 C6 C2 C1 173.0(7) . .
C7 C4 C5 O1 7.9(12) 2_766 .
C7 C4 C5 N1 -174.4(7) 2_766 .
O1 C5 N1 C1 179.7(7) . .
O1 C5 N1 C60 -1.8(11) . .
C3 C3 C4 C7 -1.3(13) 2_766 2_766
C3 C3 C4 C5 -177.9(8) 2_766 .
C3 C3 C2 C6 0.6(12) 2_766 .
C3 C3 C2 C1 175.1(8) 2_766 .
C3 C4 C5 O1 -175.6(8) . .
C3 C4 C5 N1 2.1(11) . .
C4 C3 C2 C6 -174.4(7) . .
C4 C3 C2 C1 0.1(10) . .
C4 C5 N1 C1 1.8(11) . .
C4 C5 N1 C60 -179.8(7) . .
C5 N1 C1 O2 176.8(7) . .
C5 N1 C1 C2 -4.8(11) . .
C5 N1 C60 C61 -86.9(10) . .
N1 C1 C2 C6 178.2(7) . .
N1 C1 C2 C3 3.8(10) . .
N1 C60 C61 C62 -178.4(11) . .
O2 C1 C2 C6 -3.4(11) . .
O2 C1 C2 C3 -177.9(7) . .
C1 N1 C60 C61 91.5(9) . .
C17 C16 C21 C20 0.9(14) . .
C16 C15 C22 C27 -57.8(12) . .
C16 C15 C22 C23 124.0(10) . .
C16 C17 C18 C19 -0.6(15) . .
C16 C21 C20 C19 -2.7(15) . .
C21 C20 C19 C18 2.7(14) . .
C20 C19 C18 C17 -1.1(15) . .
C18 C17 C16 C15 -177.4(9) . .
C18 C17 C16 C21 0.7(13) . .
C60 N1 C1 O2 -1.6(11) . .
C60 N1 C1 C2 176.8(7) . .
C64 C65 C66 C67 -116(3) . .
C65 C64 C63 C62 -82(4) . .
C61 C62 C63 C64 -175(2) . .
C63 C62 C61 C60 -155(2) . .
C63 C64 C65 C66 -165(2) . .
C72 Cl5 C71 Cl4 68.5(17) . .
C72 Cl5 C71 Cl6 -69.4(17) . .
C72 Cl4 C71 Cl5 -68.9(16) . .
C72 Cl4 C71 Cl6 70.8(16) . .
C72 Cl6 C71 Cl5 69.3(16) . .
C72 Cl6 C71 Cl4 -70.3(16) . .
C71 Cl5 C72 Cl4 -56.4(10) . .
C71 Cl5 C72 Cl6 55.7(11) . .
C71 Cl4 C72 Cl5 55.7(10) . .
C71 Cl4 C72 Cl6 -58.3(11) . .
C71 Cl6 C72 Cl5 -55.4(10) . .
C71 Cl6 C72 Cl4 58.8(10) . .
C2 C6 C7 N3 -166.5(7) . .
C2 C6 C7 C4 18.8(10) . 2_766
C2 C3 C4 C7 173.6(7) . 2_766
C2 C3 C4 C5 -3.0(11) . .
